data_4100603
loop_
_publ_author_name
'Zhang, Jie-Peng'
'Lin, Yan-Yong'
'Huang, Xiao-Chun'
'Chen, Xiao-Ming'

_publ_section_title
;
Copper(I) 1,2,4-Triazolates and Related Complexes:
Studies of the Solvothermal Ligand Reactions, Network
Topologies, and Photoluminescence Properties
;
_journal_name_full 'Journal of the American Chemical Society'
_journal_paper_doi 10.1021/ja042222t
_journal_year 2005
_chemical_formula_sum 'C84 H60 Cu6 N18'
_chemical_formula_weight 1702.74
_space_group_IT_number 14
_symmetry_cell_setting monoclinic
_symmetry_space_group_name_Hall '-P 2yn'
_symmetry_space_group_name_H-M 'P 1 21/n 1'
_cell_angle_alpha 90.00
_cell_angle_beta 108.778(8)
_cell_angle_gamma 90.00
_cell_formula_units_Z 4
_cell_length_a 15.7158(6)
_cell_length_b 21.8620(8)
_cell_length_c 23.7775(9)
_cell_measurement_temperature 293(2)
_cell_volume 7734.6(5)
_diffrn_ambient_temperature 293(2)
_exptl_crystal_density_diffrn 1.462
_cod_original_sg_symbol_H-M 'P 21/n'
_cod_database_code 4100603

loop_
_symmetry_equiv_pos_as_xyz
'x, y, z'
'-x+1/2, y+1/2, -z+1/2'
'-x, -y, -z'
'x-1/2, -y-1/2, z-1/2'

loop_
_atom_site_label
_atom_site_type_symbol
_atom_site_fract_x
_atom_site_fract_y
_atom_site_fract_z
_atom_site_U_iso_or_equiv
_atom_site_adp_type
_atom_site_occupancy
_atom_site_symmetry_multiplicity
_atom_site_calc_flag
_atom_site_refinement_flags
_atom_site_disorder_assembly
_atom_site_disorder_group
Cu1 Cu 0.24027(4) 0.74140(2) 0.20986(3) 0.06784(16) Uani 1 1 d . . .
Cu2 Cu 0.13979(4) 0.49271(2) 0.24656(2) 0.06653(16) Uani 1 1 d . . .
Cu3 Cu 0.01214(4) 0.43076(3) 0.32881(3) 0.07948(18) Uani 1 1 d . . .
Cu4 Cu -0.05042(4) 0.55813(3) 0.16474(3) 0.07557(17) Uani 1 1 d . . .
Cu5 Cu -0.03275(4) 0.55820(3) 0.30079(3) 0.07892(18) Uani 1 1 d . . .
Cu6 Cu -0.10785(4) 0.42308(3) 0.19329(3) 0.08352(19) Uani 1 1 d . . .
N1 N -0.1481(3) 0.56283(19) 0.24591(19) 0.0817(11) Uani 1 1 d . . .
N2 N -0.1577(3) 0.57128(18) 0.18590(19) 0.0792(10) Uani 1 1 d . . .
N3 N -0.2927(3) 0.5540(2) 0.1957(2) 0.0924(13) Uani 1 1 d . . .
N4 N -0.1591(3) 0.3982(2) 0.2506(2) 0.0870(11) Uani 1 1 d . . .
N5 N -0.1092(3) 0.4033(2) 0.30924(19) 0.0826(11) Uani 1 1 d . . .
N6 N -0.2242(4) 0.3415(2) 0.3023(3) 0.1046(14) Uani 1 1 d . . .
N7 N -0.0480(3) 0.43323(17) 0.13809(18) 0.0820(11) Uani 1 1 d . . .
N8 N -0.0182(3) 0.48866(17) 0.12380(17) 0.0756(10) Uani 1 1 d . . .
N9 N 0.0526(4) 0.4135(2) 0.09308(19) 0.0965(13) Uani 1 1 d . . .
N10 N 0.1484(3) 0.40918(14) 0.26569(15) 0.0670(9) Uani 1 1 d . . .
N11 N 0.0863(3) 0.37870(14) 0.28501(16) 0.0671(9) Uani 1 1 d . . .
N12 N 0.1968(3) 0.31463(14) 0.28695(16) 0.0673(9) Uani 1 1 d . . .
N13 N 0.1012(3) 0.48863(17) 0.37246(16) 0.0765(10) Uani 1 1 d . . .
N14 N 0.0816(3) 0.54930(16) 0.35615(15) 0.0690(9) Uani 1 1 d . . .
N15 N 0.2243(3) 0.5440(2) 0.41423(18) 0.0828(11) Uani 1 1 d . . .
N16 N 0.1403(2) 0.57593(13) 0.22749(15) 0.0607(8) Uani 1 1 d . . .
N17 N 0.0616(2) 0.60739(14) 0.20098(15) 0.0634(8) Uani 1 1 d . . .
N18 N 0.1765(2) 0.66862(13) 0.20620(16) 0.0631(8) Uani 1 1 d . . .
C1 C -0.2299(4) 0.5524(3) 0.2493(2) 0.0890(15) Uani 1 1 d . . .
C2 C -0.2468(4) 0.5371(3) 0.3056(3) 0.0999(18) Uani 1 1 d . . .
C3 C -0.3016(4) 0.4881(4) 0.3073(3) 0.110(2) Uani 1 1 d . . .
H3A H -0.3304 0.4663 0.2729 0.132 Uiso 1 1 calc R . .
C4 C -0.3135(6) 0.4715(4) 0.3611(4) 0.136(3) Uani 1 1 d . . .
H4A H -0.3484 0.4377 0.3628 0.163 Uiso 1 1 calc R . .
C5 C -0.2739(8) 0.5051(6) 0.4112(5) 0.177(4) Uani 1 1 d U . .
H5A H -0.2831 0.4950 0.4468 0.212 Uiso 1 1 calc R . .
C6 C -0.2193(9) 0.5551(6) 0.4085(4) 0.190(5) Uani 1 1 d . . .
H6A H -0.1918 0.5780 0.4424 0.228 Uiso 1 1 calc R . .
C7 C -0.2064(7) 0.5700(5) 0.3564(4) 0.170(4) Uani 1 1 d . . .
H7A H -0.1697 0.6030 0.3551 0.204 Uiso 1 1 calc R . .
C8 C -0.2454(4) 0.5666(2) 0.1590(2) 0.0829(13) Uani 1 1 d . . .
C9 C -0.2867(4) 0.5766(3) 0.0945(2) 0.0890(15) Uani 1 1 d . . .
C10 C -0.3726(5) 0.5552(3) 0.0660(3) 0.119(2) Uani 1 1 d . . .
H10A H -0.4042 0.5336 0.0866 0.142 Uiso 1 1 calc R . .
C11 C -0.4102(7) 0.5668(5) 0.0058(4) 0.155(3) Uani 1 1 d . . .
H11A H -0.4669 0.5512 -0.0143 0.186 Uiso 1 1 calc R . .
C12 C -0.3669(8) 0.6003(6) -0.0252(4) 0.160(4) Uani 1 1 d . . .
H12A H -0.3950 0.6088 -0.0652 0.192 Uiso 1 1 calc R . .
C13 C -0.2837(7) 0.6206(5) 0.0026(4) 0.159(3) Uani 1 1 d . . .
H13A H -0.2526 0.6417 -0.0187 0.191 Uiso 1 1 calc R . .
C14 C -0.2429(5) 0.6103(4) 0.0638(3) 0.126(2) Uani 1 1 d . . .
H14A H -0.1863 0.6264 0.0833 0.151 Uiso 1 1 calc R . .
C15 C -0.2277(4) 0.3608(3) 0.2487(3) 0.1002(17) Uani 1 1 d . . .
C16 C -0.2948(5) 0.3426(3) 0.1917(4) 0.118(2) Uani 1 1 d . . .
C17 C -0.3359(7) 0.2866(5) 0.1876(5) 0.179(4) Uani 1 1 d . . .
H17A H -0.3228 0.2601 0.2199 0.215 Uiso 1 1 calc R . .
C18 C -0.3990(9) 0.2708(7) 0.1323(7) 0.212(6) Uani 1 1 d . . .
H18A H -0.4333 0.2355 0.1293 0.254 Uiso 1 1 calc R . .
C19 C -0.4109(9) 0.3058(8) 0.0836(7) 0.212(6) Uani 1 1 d . . .
H19A H -0.4450 0.2913 0.0463 0.254 Uiso 1 1 calc R . .
C20 C -0.3742(6) 0.3598(6) 0.0890(5) 0.177(4) Uani 1 1 d . . .
H20A H -0.3877 0.3855 0.0560 0.213 Uiso 1 1 calc R . .
C21 C -0.3157(5) 0.3799(4) 0.1426(4) 0.148(3) Uani 1 1 d . . .
H21A H -0.2905 0.4188 0.1454 0.177 Uiso 1 1 calc R . .
C22 C -0.1502(4) 0.3691(3) 0.3388(3) 0.0943(16) Uani 1 1 d . . .
C23 C -0.1173(4) 0.3629(3) 0.4044(3) 0.1010(17) Uani 1 1 d . . .
C24 C -0.1297(5) 0.3097(4) 0.4306(4) 0.125(2) Uani 1 1 d . . .
H24A H -0.1598 0.2770 0.4077 0.150 Uiso 1 1 calc R . .
C25 C -0.0960(6) 0.3047(5) 0.4932(5) 0.146(3) Uani 1 1 d . . .
H25A H -0.1050 0.2696 0.5127 0.175 Uiso 1 1 calc R . .
C26 C -0.0498(8) 0.3537(6) 0.5238(5) 0.159(3) Uani 1 1 d . . .
H26A H -0.0248 0.3501 0.5649 0.191 Uiso 1 1 calc R . .
C27 C -0.0381(7) 0.4055(5) 0.4995(3) 0.143(3) Uani 1 1 d . . .
H27A H -0.0079 0.4379 0.5228 0.172 Uiso 1 1 calc R . .
C28 C -0.0708(6) 0.4109(4) 0.4395(3) 0.135(3) Uani 1 1 d . . .
H28A H -0.0622 0.4471 0.4216 0.162 Uiso 1 1 calc R . .
C29 C -0.0038(4) 0.3903(3) 0.1191(2) 0.0912(15) Uani 1 1 d . . .
C30 C -0.0227(6) 0.3240(3) 0.1257(3) 0.109(2) Uani 1 1 d . . .
C31 C 0.0454(7) 0.2834(3) 0.1367(3) 0.150(3) Uani 1 1 d . . .
H31A H 0.1029 0.2964 0.1395 0.181 Uiso 1 1 calc R . .
C32 C 0.0282(9) 0.2198(4) 0.1441(4) 0.159(4) Uani 1 1 d . . .
H32A H 0.0738 0.1907 0.1521 0.191 Uiso 1 1 calc R . .
C33 C -0.0571(11) 0.2044(5) 0.1388(5) 0.183(5) Uani 1 1 d U . .
H33A H -0.0689 0.1632 0.1430 0.220 Uiso 1 1 calc R . .
C34 C -0.1262(9) 0.2433(4) 0.1280(4) 0.156(4) Uani 1 1 d . . .
H34A H -0.1835 0.2299 0.1256 0.187 Uiso 1 1 calc R . .
C35 C -0.1091(7) 0.3045(3) 0.1205(3) 0.127(3) Uani 1 1 d . . .
H35A H -0.1558 0.3327 0.1119 0.152 Uiso 1 1 calc R . .
C36 C 0.0413(4) 0.4744(3) 0.0969(2) 0.0831(13) Uani 1 1 d . . .
C37 C 0.0896(4) 0.5181(3) 0.0718(2) 0.0914(15) Uani 1 1 d . . .
C38 C 0.1620(6) 0.5009(4) 0.0566(4) 0.144(3) Uani 1 1 d . . .
H38A H 0.1814 0.4606 0.0625 0.173 Uiso 1 1 calc R . .
C39 C 0.2080(7) 0.5421(7) 0.0325(4) 0.179(5) Uani 1 1 d . . .
H39A H 0.2583 0.5291 0.0233 0.215 Uiso 1 1 calc R . .
C40 C 0.1805(8) 0.6009(6) 0.0222(4) 0.158(4) Uani 1 1 d . . .
H40A H 0.2119 0.6284 0.0064 0.190 Uiso 1 1 calc R . .
C41 C 0.1078(7) 0.6188(4) 0.0350(3) 0.135(3) Uani 1 1 d . . .
H41A H 0.0880 0.6590 0.0280 0.161 Uiso 1 1 calc R . .
C42 C 0.0610(5) 0.5773(3) 0.0590(3) 0.111(2) Uani 1 1 d . . .
H42A H 0.0093 0.5902 0.0665 0.134 Uiso 1 1 calc R . .
C43 C 0.2133(3) 0.37019(17) 0.26656(18) 0.0643(10) Uani 1 1 d . . .
C44 C 0.2929(3) 0.38617(17) 0.2495(2) 0.0706(11) Uani 1 1 d . . .
C45 C 0.3771(4) 0.3648(2) 0.2814(3) 0.0886(14) Uani 1 1 d . . .
H45A H 0.3843 0.3400 0.3144 0.106 Uiso 1 1 calc R . .
C46 C 0.4504(4) 0.3801(3) 0.2647(3) 0.109(2) Uani 1 1 d . . .
H46A H 0.5068 0.3649 0.2861 0.131 Uiso 1 1 calc R . .
C47 C 0.4412(5) 0.4171(3) 0.2173(4) 0.114(2) Uani 1 1 d . . .
H47A H 0.4913 0.4273 0.2065 0.137 Uiso 1 1 calc R . .
C48 C 0.3585(5) 0.4395(3) 0.1853(3) 0.1004(18) Uani 1 1 d . . .
H48A H 0.3525 0.4651 0.1531 0.120 Uiso 1 1 calc R . .
C49 C 0.2838(4) 0.4239(2) 0.2011(2) 0.0801(13) Uani 1 1 d . . .
H49A H 0.2274 0.4388 0.1793 0.096 Uiso 1 1 calc R . .
C50 C 0.1165(3) 0.32263(18) 0.29678(19) 0.0679(11) Uani 1 1 d . . .
C51 C 0.0692(4) 0.27433(19) 0.3185(2) 0.0773(13) Uani 1 1 d . . .
C52 C -0.0216(4) 0.2665(2) 0.2924(3) 0.0951(16) Uani 1 1 d . . .
H52A H -0.0528 0.2910 0.2604 0.114 Uiso 1 1 calc R . .
C53 C -0.0671(5) 0.2228(3) 0.3131(4) 0.131(3) Uani 1 1 d . . .
H53A H -0.1286 0.2176 0.2949 0.157 Uiso 1 1 calc R . .
C54 C -0.0219(8) 0.1870(3) 0.3601(5) 0.152(4) Uani 1 1 d . . .
H54A H -0.0530 0.1582 0.3748 0.182 Uiso 1 1 calc R . .
C55 C 0.0665(7) 0.1932(3) 0.3852(4) 0.131(3) Uani 1 1 d . . .
H55A H 0.0967 0.1681 0.4170 0.157 Uiso 1 1 calc R . .
C56 C 0.1151(5) 0.2369(2) 0.3646(3) 0.0948(16) Uani 1 1 d . . .
H56A H 0.1770 0.2404 0.3819 0.114 Uiso 1 1 calc R . .
C57 C 0.1868(4) 0.4887(2) 0.4070(2) 0.0786(13) Uani 1 1 d . . .
C58 C 0.2374(5) 0.4325(3) 0.4338(3) 0.109(2) Uani 1 1 d . . .
C59 C 0.3309(6) 0.4347(5) 0.4510(4) 0.164(4) Uani 1 1 d . . .
H59A H 0.3597 0.4697 0.4440 0.197 Uiso 1 1 calc R . .
C60 C 0.3817(9) 0.3836(8) 0.4792(5) 0.214(6) Uani 1 1 d . . .
H60A H 0.4442 0.3829 0.4919 0.257 Uiso 1 1 calc R . .
C61 C 0.3305(11) 0.3343(6) 0.4864(5) 0.182(5) Uani 1 1 d U . .
H61A H 0.3626 0.2994 0.5029 0.218 Uiso 1 1 calc R . .
C62 C 0.2428(8) 0.3304(4) 0.4730(4) 0.149(3) Uani 1 1 d U . .
H62A H 0.2154 0.2955 0.4814 0.179 Uiso 1 1 calc R . .
C63 C 0.1915(6) 0.3825(3) 0.4450(3) 0.124(2) Uani 1 1 d U . .
H63A H 0.1292 0.3828 0.4347 0.149 Uiso 1 1 calc R . .
C64 C 0.1574(3) 0.5799(2) 0.3821(2) 0.0745(12) Uani 1 1 d . . .
C65 C 0.1683(4) 0.6456(2) 0.3762(2) 0.0830(13) Uani 1 1 d . . .
C66 C 0.2463(5) 0.6733(3) 0.4125(4) 0.126(2) Uani 1 1 d . . .
H66A H 0.2913 0.6502 0.4389 0.151 Uiso 1 1 calc R . .
C67 C 0.2560(8) 0.7361(4) 0.4086(5) 0.163(4) Uani 1 1 d . . .
H67A H 0.3075 0.7551 0.4333 0.196 Uiso 1 1 calc R . .
C68 C 0.1904(8) 0.7710(4) 0.3688(4) 0.144(3) Uani 1 1 d . . .
H68A H 0.1977 0.8131 0.3669 0.173 Uiso 1 1 calc R . .
C69 C 0.1165(7) 0.7440(3) 0.3332(3) 0.129(3) Uani 1 1 d . . .
H69A H 0.0727 0.7670 0.3057 0.155 Uiso 1 1 calc R . .
C70 C 0.1052(5) 0.6806(3) 0.3373(2) 0.0999(17) Uani 1 1 d . . .
H70A H 0.0531 0.6623 0.3128 0.120 Uiso 1 1 calc R . .
C71 C 0.2079(3) 0.61365(16) 0.23012(18) 0.0615(9) Uani 1 1 d . . .
C72 C 0.3026(3) 0.59527(17) 0.2534(2) 0.0702(11) Uani 1 1 d . . .
C73 C 0.3600(4) 0.6098(2) 0.2227(3) 0.0929(16) Uani 1 1 d . . .
H73A H 0.3397 0.6322 0.1877 0.112 Uiso 1 1 calc R . .
C74 C 0.4493(4) 0.5908(3) 0.2445(4) 0.120(2) Uani 1 1 d . . .
H74A H 0.4889 0.6015 0.2243 0.144 Uiso 1 1 calc R . .
C75 C 0.4787(4) 0.5571(3) 0.2943(4) 0.119(2) Uani 1 1 d . . .
H75A H 0.5380 0.5437 0.3077 0.143 Uiso 1 1 calc R . .
C76 C 0.4230(5) 0.5426(3) 0.3249(3) 0.1098(19) Uani 1 1 d . . .
H76A H 0.4441 0.5196 0.3595 0.132 Uiso 1 1 calc R . .
C77 C 0.3335(4) 0.5620(2) 0.3049(3) 0.0870(14) Uani 1 1 d . . .
H77A H 0.2951 0.5524 0.3264 0.104 Uiso 1 1 calc R . .
C78 C 0.0860(3) 0.66220(17) 0.18897(18) 0.0623(10) Uani 1 1 d . . .
C79 C 0.0188(3) 0.70927(18) 0.1583(2) 0.0681(10) Uani 1 1 d . . .
C80 C 0.0295(4) 0.7430(2) 0.1128(2) 0.0882(14) Uani 1 1 d . . .
H80A H 0.0811 0.7388 0.1020 0.106 Uiso 1 1 calc R . .
C81 C -0.0381(5) 0.7841(3) 0.0824(3) 0.117(2) Uani 1 1 d . . .
H81A H -0.0311 0.8069 0.0512 0.140 Uiso 1 1 calc R . .
C82 C -0.1124(5) 0.7911(3) 0.0973(3) 0.113(2) Uani 1 1 d . . .
H82A H -0.1574 0.8177 0.0758 0.136 Uiso 1 1 calc R . .
C83 C -0.1223(4) 0.7594(3) 0.1440(3) 0.1044(18) Uani 1 1 d . . .
H83A H -0.1728 0.7660 0.1554 0.125 Uiso 1 1 calc R . .
C84 C -0.0579(3) 0.7173(2) 0.1747(2) 0.0856(14) Uani 1 1 d . . .
H84A H -0.0659 0.6948 0.2058 0.103 Uiso 1 1 calc R . .

loop_
_atom_site_aniso_label
_atom_site_aniso_U_11
_atom_site_aniso_U_22
_atom_site_aniso_U_33
_atom_site_aniso_U_23
_atom_site_aniso_U_13
_atom_site_aniso_U_12
Cu1 0.0741(3) 0.0378(2) 0.0926(4) 0.0017(2) 0.0281(3) 0.0016(2)
Cu2 0.0809(4) 0.0405(2) 0.0810(3) 0.0058(2) 0.0301(3) 0.0035(2)
Cu3 0.0855(4) 0.0683(3) 0.0848(4) 0.0041(3) 0.0277(3) -0.0016(3)
Cu4 0.0682(3) 0.0664(3) 0.0910(4) 0.0082(3) 0.0241(3) 0.0015(3)
Cu5 0.0722(4) 0.0810(4) 0.0778(4) -0.0069(3) 0.0162(3) 0.0074(3)
Cu6 0.0902(4) 0.0731(4) 0.0856(4) -0.0034(3) 0.0261(3) -0.0055(3)
N1 0.072(3) 0.087(3) 0.083(3) -0.013(2) 0.020(2) 0.009(2)
N2 0.068(2) 0.082(3) 0.084(3) -0.007(2) 0.020(2) 0.0097(19)
N3 0.071(3) 0.120(4) 0.088(3) -0.010(2) 0.026(2) 0.016(2)
N4 0.085(3) 0.082(3) 0.101(3) -0.004(2) 0.040(3) -0.006(2)
N5 0.078(3) 0.085(3) 0.088(3) -0.002(2) 0.031(2) -0.003(2)
N6 0.094(3) 0.102(3) 0.132(4) 0.004(3) 0.056(3) -0.007(3)
N7 0.104(3) 0.062(2) 0.073(2) -0.0055(18) 0.019(2) -0.005(2)
N8 0.085(3) 0.068(2) 0.071(2) -0.0020(17) 0.022(2) -0.0040(19)
N9 0.117(4) 0.091(3) 0.076(3) -0.010(2) 0.024(3) 0.020(3)
N10 0.083(2) 0.0436(16) 0.075(2) 0.0034(15) 0.0260(19) 0.0046(16)
N11 0.081(2) 0.0469(17) 0.081(2) 0.0030(15) 0.0359(19) 0.0018(16)
N12 0.081(2) 0.0396(15) 0.083(2) 0.0004(15) 0.0276(19) 0.0015(15)
N13 0.094(3) 0.067(2) 0.066(2) -0.0047(17) 0.023(2) 0.008(2)
N14 0.079(2) 0.066(2) 0.0627(19) 0.0016(16) 0.0229(18) 0.0087(18)
N15 0.079(3) 0.081(3) 0.080(2) -0.005(2) 0.014(2) 0.008(2)
N16 0.064(2) 0.0434(15) 0.074(2) 0.0041(14) 0.0208(17) 0.0065(15)
N17 0.066(2) 0.0466(16) 0.079(2) 0.0026(15) 0.0251(18) 0.0029(15)
N18 0.067(2) 0.0400(15) 0.084(2) 0.0020(14) 0.0281(18) 0.0042(14)
C1 0.074(3) 0.109(4) 0.086(3) -0.014(3) 0.027(3) 0.020(3)
C2 0.074(3) 0.137(5) 0.089(4) -0.012(3) 0.028(3) 0.019(3)
C3 0.086(4) 0.147(6) 0.103(4) 0.003(4) 0.039(3) 0.025(4)
C4 0.122(6) 0.166(7) 0.138(6) 0.027(6) 0.066(5) 0.043(5)
C5 0.138(8) 0.273(13) 0.131(7) -0.003(8) 0.060(6) 0.035(8)
C6 0.193(11) 0.290(15) 0.095(6) -0.050(7) 0.057(7) -0.019(10)
C7 0.170(9) 0.240(11) 0.115(6) -0.062(6) 0.066(6) -0.034(7)
C8 0.075(3) 0.087(3) 0.081(3) -0.015(2) 0.017(3) 0.013(3)
C9 0.080(3) 0.096(4) 0.084(3) -0.004(3) 0.017(3) 0.023(3)
C10 0.093(4) 0.136(6) 0.099(4) -0.006(4) -0.008(4) 0.007(4)
C11 0.117(6) 0.199(10) 0.110(6) -0.011(6) -0.019(5) 0.018(6)
C12 0.146(8) 0.214(11) 0.095(5) -0.004(6) 0.006(6) 0.041(8)
C13 0.153(8) 0.206(10) 0.115(6) 0.026(6) 0.038(6) 0.025(7)
C14 0.110(5) 0.154(7) 0.102(5) 0.021(4) 0.017(4) 0.006(5)
C15 0.079(4) 0.087(4) 0.136(5) -0.005(3) 0.036(4) -0.006(3)
C16 0.083(4) 0.112(5) 0.152(6) -0.018(5) 0.029(4) -0.016(4)
C17 0.144(7) 0.188(9) 0.191(9) -0.048(8) 0.034(7) -0.080(7)
C18 0.170(11) 0.238(15) 0.219(14) -0.059(12) 0.049(11) -0.101(11)
C19 0.148(9) 0.246(17) 0.202(13) -0.043(12) 0.001(9) -0.063(10)
C20 0.109(6) 0.200(11) 0.178(9) -0.008(8) -0.018(6) -0.001(7)
C21 0.097(5) 0.142(7) 0.173(8) 0.001(6) -0.001(5) 0.005(5)
C22 0.086(4) 0.090(4) 0.122(5) 0.000(3) 0.054(4) -0.001(3)
C23 0.100(4) 0.108(4) 0.116(5) 0.014(4) 0.065(4) 0.011(3)
C24 0.114(5) 0.133(6) 0.146(6) 0.039(5) 0.068(5) 0.009(4)
C25 0.145(7) 0.149(8) 0.168(8) 0.061(6) 0.085(7) 0.023(6)
C26 0.172(9) 0.192(10) 0.135(7) 0.020(8) 0.079(7) 0.028(8)
C27 0.189(9) 0.158(8) 0.096(5) -0.003(5) 0.064(5) 0.007(6)
C28 0.190(8) 0.123(6) 0.115(5) -0.010(4) 0.081(6) -0.007(6)
C29 0.120(5) 0.083(3) 0.065(3) -0.001(2) 0.022(3) 0.011(3)
C30 0.163(7) 0.073(3) 0.078(3) -0.011(3) 0.021(4) 0.018(4)
C31 0.212(9) 0.098(5) 0.119(5) -0.015(4) 0.022(6) 0.045(6)
C32 0.202(10) 0.094(5) 0.138(7) 0.004(5) -0.006(7) 0.028(6)
C33 0.269(13) 0.097(6) 0.144(7) -0.003(5) 0.014(9) 0.012(8)
C34 0.246(11) 0.083(5) 0.128(6) -0.002(4) 0.048(7) -0.022(6)
C35 0.190(8) 0.076(4) 0.112(5) -0.015(3) 0.045(5) -0.020(4)
C36 0.090(4) 0.088(3) 0.065(3) 0.000(2) 0.018(3) -0.004(3)
C37 0.093(4) 0.114(4) 0.063(3) -0.002(3) 0.019(3) 0.006(3)
C38 0.136(6) 0.185(8) 0.133(6) 0.044(6) 0.072(5) 0.030(6)
C39 0.122(7) 0.290(15) 0.152(8) 0.060(9) 0.078(6) 0.004(8)
C40 0.171(9) 0.197(10) 0.112(6) 0.036(6) 0.053(6) -0.041(8)
C41 0.192(9) 0.121(6) 0.109(5) -0.005(4) 0.074(6) -0.032(6)
C42 0.145(6) 0.117(5) 0.083(4) -0.009(3) 0.052(4) -0.015(4)
C43 0.076(3) 0.0449(19) 0.069(2) -0.0026(17) 0.020(2) -0.0005(19)
C44 0.078(3) 0.0439(19) 0.091(3) -0.010(2) 0.029(2) -0.0031(19)
C45 0.085(4) 0.059(3) 0.119(4) 0.000(3) 0.029(3) -0.004(2)
C46 0.083(4) 0.075(3) 0.163(6) -0.013(4) 0.029(4) -0.005(3)
C47 0.100(5) 0.089(4) 0.167(7) -0.020(4) 0.061(5) -0.021(4)
C48 0.127(5) 0.077(3) 0.115(4) -0.006(3) 0.062(4) -0.012(3)
C49 0.091(3) 0.061(2) 0.096(3) -0.004(2) 0.041(3) -0.006(2)
C50 0.085(3) 0.048(2) 0.073(3) 0.0018(18) 0.029(2) 0.002(2)
C51 0.103(4) 0.047(2) 0.093(3) 0.003(2) 0.048(3) 0.004(2)
C52 0.098(4) 0.065(3) 0.135(5) 0.003(3) 0.056(4) -0.006(3)
C53 0.121(5) 0.087(4) 0.207(8) 0.016(5) 0.083(6) -0.012(4)
C54 0.191(9) 0.091(5) 0.230(10) 0.025(6) 0.147(9) -0.012(6)
C55 0.199(9) 0.081(4) 0.146(6) 0.034(4) 0.101(7) 0.008(5)
C56 0.127(5) 0.068(3) 0.102(4) 0.013(3) 0.053(4) 0.005(3)
C57 0.088(3) 0.079(3) 0.065(3) -0.002(2) 0.019(3) 0.019(3)
C58 0.142(6) 0.092(4) 0.078(3) -0.004(3) 0.014(4) 0.033(4)
C59 0.140(7) 0.183(8) 0.155(7) 0.033(6) 0.029(6) 0.096(7)
C60 0.174(11) 0.264(16) 0.174(10) 0.014(11) 0.013(8) 0.111(12)
C61 0.242(13) 0.151(8) 0.135(7) 0.008(7) 0.037(8) 0.059(9)
C62 0.202(7) 0.112(5) 0.114(5) 0.000(4) 0.023(5) 0.024(6)
C63 0.182(6) 0.089(4) 0.083(3) 0.002(3) 0.019(4) 0.015(4)
C64 0.079(3) 0.077(3) 0.068(3) -0.005(2) 0.023(2) 0.004(2)
C65 0.099(4) 0.076(3) 0.079(3) -0.006(2) 0.036(3) -0.004(3)
C66 0.116(5) 0.100(5) 0.144(6) -0.009(4) 0.018(5) -0.021(4)
C67 0.186(9) 0.106(6) 0.183(9) -0.019(6) 0.038(7) -0.048(6)
C68 0.228(10) 0.085(4) 0.129(6) 0.000(4) 0.071(7) -0.031(6)
C69 0.211(9) 0.082(4) 0.092(4) 0.007(3) 0.048(5) 0.000(5)
C70 0.136(5) 0.080(3) 0.079(3) 0.007(3) 0.028(3) -0.001(3)
C71 0.068(2) 0.0443(19) 0.074(2) -0.0016(17) 0.025(2) 0.0039(18)
C72 0.068(3) 0.0421(19) 0.099(3) -0.003(2) 0.025(2) 0.0026(18)
C73 0.086(3) 0.059(3) 0.142(5) 0.006(3) 0.047(4) 0.007(2)
C74 0.088(4) 0.083(4) 0.206(8) 0.000(5) 0.069(5) 0.006(3)
C75 0.073(4) 0.083(4) 0.183(7) -0.005(4) 0.017(4) 0.022(3)
C76 0.094(4) 0.087(4) 0.133(5) 0.010(3) 0.015(4) 0.027(3)
C77 0.082(3) 0.068(3) 0.105(4) 0.003(3) 0.022(3) 0.014(2)
C78 0.068(3) 0.0466(19) 0.074(2) -0.0009(17) 0.024(2) 0.0034(17)
C79 0.069(3) 0.050(2) 0.081(3) 0.0015(19) 0.017(2) 0.0099(19)
C80 0.096(4) 0.067(3) 0.099(4) 0.018(3) 0.027(3) 0.008(3)
C81 0.130(6) 0.087(4) 0.125(5) 0.041(4) 0.029(4) 0.023(4)
C82 0.105(5) 0.088(4) 0.129(5) 0.024(4) 0.014(4) 0.034(3)
C83 0.080(4) 0.094(4) 0.128(5) -0.007(4) 0.018(3) 0.028(3)
C84 0.082(3) 0.069(3) 0.101(4) 0.001(2) 0.023(3) 0.020(2)

loop_
_geom_bond_atom_site_label_1
_geom_bond_atom_site_label_2
_geom_bond_distance
_geom_bond_site_symmetry_2
_geom_bond_publ_flag
Cu1 N18 1.868(3) . ?
Cu1 N12 1.870(3) 2 ?
Cu2 N16 1.876(3) . ?
Cu2 N10 1.876(3) . ?
Cu3 N5 1.908(4) . ?
Cu3 N13 1.924(4) . ?
Cu3 N11 2.126(3) . ?
Cu3 Cu5 2.8985(8) . ?
Cu4 N2 1.929(4) . ?
Cu4 N8 1.957(4) . ?
Cu4 N17 2.006(4) . ?
Cu5 N1 1.864(4) . ?
Cu5 N14 1.865(4) . ?
Cu6 N7 1.857(5) . ?
Cu6 N4 1.873(4) . ?
N1 C1 1.334(7) . ?
N1 N2 1.398(6) . ?
N2 C8 1.324(6) . ?
N3 C1 1.338(7) . ?
N3 C8 1.344(7) . ?
N4 C15 1.343(7) . ?
N4 N5 1.367(6) . ?
N5 C22 1.326(7) . ?
N6 C15 1.326(8) . ?
N6 C22 1.350(8) . ?
N7 C29 1.330(7) . ?
N7 N8 1.381(5) . ?
N8 C36 1.328(6) . ?
N9 C29 1.333(8) . ?
N9 C36 1.351(7) . ?
N10 C43 1.324(5) . ?
N10 N11 1.378(5) . ?
N11 C50 1.312(5) . ?
N12 C43 1.363(5) . ?
N12 C50 1.366(6) . ?
N12 Cu1 1.870(3) 2_545 ?
N13 C57 1.331(6) . ?
N13 N14 1.388(5) . ?
N14 C64 1.331(6) . ?
N15 C57 1.331(6) . ?
N15 C64 1.337(6) . ?
N16 C71 1.330(5) . ?
N16 N17 1.378(5) . ?
N17 C78 1.317(5) . ?
N18 C71 1.353(5) . ?
N18 C78 1.355(5) . ?
C1 C2 1.484(8) . ?
C2 C7 1.373(10) . ?
C2 C3 1.384(9) . ?
C3 C4 1.399(10) . ?
C4 C5 1.366(13) . ?
C5 C6 1.403(15) . ?
C6 C7 1.358(13) . ?
C8 C9 1.478(7) . ?
C9 C14 1.369(9) . ?
C9 C10 1.383(8) . ?
C10 C11 1.385(11) . ?
C11 C12 1.365(13) . ?
C12 C13 1.337(13) . ?
C13 C14 1.407(11) . ?
C15 C16 1.478(10) . ?
C16 C17 1.374(11) . ?
C16 C21 1.376(11) . ?
C17 C18 1.411(15) . ?
C18 C19 1.349(17) . ?
C19 C20 1.304(15) . ?
C20 C21 1.381(12) . ?
C22 C23 1.483(9) . ?
C23 C24 1.363(9) . ?
C23 C28 1.393(10) . ?
C24 C25 1.414(12) . ?
C25 C26 1.366(13) . ?
C26 C27 1.311(13) . ?
C27 C28 1.355(10) . ?
C29 C30 1.498(8) . ?
C30 C31 1.350(10) . ?
C30 C35 1.391(11) . ?
C31 C32 1.437(12) . ?
C32 C33 1.349(15) . ?
C33 C34 1.338(14) . ?
C34 C35 1.386(9) . ?
C36 C37 1.461(8) . ?
C37 C38 1.353(9) . ?
C37 C42 1.372(9) . ?
C38 C39 1.389(12) . ?
C39 C40 1.353(14) . ?
C40 C41 1.334(12) . ?
C41 C42 1.399(9) . ?
C43 C44 1.477(6) . ?
C44 C45 1.377(7) . ?
C44 C49 1.384(7) . ?
C45 C46 1.375(8) . ?
C46 C47 1.357(10) . ?
C47 C48 1.367(10) . ?
C48 C49 1.387(8) . ?
C50 C51 1.477(6) . ?
C51 C52 1.372(8) . ?
C51 C56 1.372(7) . ?
C52 C53 1.375(8) . ?
C53 C54 1.362(12) . ?
C54 C55 1.331(12) . ?
C55 C56 1.407(9) . ?
C57 C58 1.491(7) . ?
C58 C63 1.382(10) . ?
C58 C59 1.394(12) . ?
C59 C60 1.412(14) . ?
C60 C61 1.386(18) . ?
C61 C62 1.313(15) . ?
C62 C63 1.430(11) . ?
C64 C65 1.457(7) . ?
C65 C70 1.356(8) . ?
C65 C66 1.391(9) . ?
C66 C67 1.387(11) . ?
C67 C68 1.383(13) . ?
C68 C69 1.335(12) . ?
C69 C70 1.403(9) . ?
C71 C72 1.468(6) . ?
C72 C73 1.369(7) . ?
C72 C77 1.371(7) . ?
C73 C74 1.393(8) . ?
C74 C75 1.344(10) . ?
C75 C76 1.343(10) . ?
C76 C77 1.398(8) . ?
C78 C79 1.486(6) . ?
C79 C80 1.365(7) . ?
C79 C84 1.391(7) . ?
C80 C81 1.401(8) . ?
C81 C82 1.333(9) . ?
C82 C83 1.358(9) . ?
C83 C84 1.390(7) . ?
